data_2021161
loop_
_publ_author_name
'Andleeb, Hina'
'Khan, Imtiaz'
'Bauz\'a, Antonio'
'Tahir, Muhammad Nawaz'
'Simpson, Jim'
'Hameed, Shahid'
'Frontera, Antonio'

_publ_section_title
;
 A comparative experimental and theoretical investigation of
 hydrogen-bond, halogen-bond and \p--\p interactions in the solid-state
 supramolecular assembly of 2- and 4-formylphenyl arylsulfonates
;
_journal_coeditor_code RH3006
_journal_issue 7
_journal_name_full 'Acta Crystallographica Section C'
_journal_page_first
;
;
_journal_paper_doi 10.1107/S2053229618008355
_journal_volume 74
_journal_year 2018
_chemical_formula_iupac 'C13 H9 Br O4 S'
_chemical_formula_moiety 'C13 H9 Br O4 S'
_chemical_formula_sum 'C13 H9 Br O4 S'
_chemical_formula_weight 341.17
_chemical_name_systematic
;
4-Formylphenyl 4-bromobenzenesulfonate
;
_space_group_crystal_system triclinic
_space_group_IT_number 2
_space_group_name_Hall '-P 1'
_space_group_name_H-M_alt 'P -1'
_symmetry_space_group_name_Hall '-P 1'
_symmetry_space_group_name_H-M 'P -1'
_atom_sites_solution_hydrogens geom
_audit_creation_method SHELXL-2014/7
_cell_angle_alpha 79.746(3)
_cell_angle_beta 83.570(2)
_cell_angle_gamma 65.091(2)
_cell_formula_units_Z 2
_cell_length_a 6.8248(3)
_cell_length_b 7.2849(4)
_cell_length_c 15.1587(9)
_cell_measurement_reflns_used 1977
_cell_measurement_temperature 296(2)
_cell_measurement_theta_max 27.9430
_cell_measurement_theta_min 3.216
_cell_volume 672.06(6)
_computing_cell_refinement
;
SAINT (Bruker, 2011)
;
_computing_data_collection
;
APEX2 (Bruker, 2011)
;
_computing_data_reduction
;
SAINT (Bruker, 2011)
;
_computing_molecular_graphics
;
Mercury (Macrae <i>et al.</i>, 2008)
;
_computing_publication_material
;
SHELXL2014 (Sheldrick, 2015), enCIFer (Allen <i>et al.</i>,
2004),
PLATON (Spek, 2009) and WinGX (Farrugia, 2012)
;
_computing_structure_refinement
;
SHELXL2014 (Sheldrick, 2015)
;
_computing_structure_solution
;
SHELXS97 (Sheldrick, 2008)
;
_diffrn_ambient_temperature 296(2)
_diffrn_detector_area_resol_mean 7.60
_diffrn_measured_fraction_theta_full 0.998
_diffrn_measured_fraction_theta_max 0.984
_diffrn_measurement_device_type 'Bruker Kappa APEXII CCD'
_diffrn_measurement_method \w
_diffrn_radiation_monochromator graphite
_diffrn_radiation_source 'fine-focus sealed tube'
_diffrn_radiation_type MoK\a
_diffrn_radiation_wavelength 0.71073
_diffrn_reflns_av_R_equivalents 0.0279
_diffrn_reflns_limit_h_max 8
_diffrn_reflns_limit_h_min -5
_diffrn_reflns_limit_k_max 9
_diffrn_reflns_limit_k_min -9
_diffrn_reflns_limit_l_max 19
_diffrn_reflns_limit_l_min -19
_diffrn_reflns_number 11049
_diffrn_reflns_theta_full 25.242
_diffrn_reflns_theta_max 27.943
_diffrn_reflns_theta_min 3.216
_exptl_absorpt_coefficient_mu 3.219
_exptl_absorpt_correction_T_max 0.7456
_exptl_absorpt_correction_T_min 0.6352
_exptl_absorpt_correction_type multi-scan
_exptl_absorpt_process_details
;
(SADABS; Bruker, 2011)
;
_exptl_crystal_colour white
_exptl_crystal_density_diffrn 1.686
_exptl_crystal_density_method 'not measured'
_exptl_crystal_description needle
_exptl_crystal_F_000 340
_exptl_crystal_size_max 0.38
_exptl_crystal_size_mid 0.24
_exptl_crystal_size_min 0.22
_refine_diff_density_max 0.255
_refine_diff_density_min -0.292
_refine_ls_extinction_method none
_refine_ls_goodness_of_fit_ref 1.007
_refine_ls_hydrogen_treatment constr
_refine_ls_matrix_type full
_refine_ls_number_parameters 172
_refine_ls_number_reflns 3167
_refine_ls_number_restraints 0
_refine_ls_restrained_S_all 1.007
_refine_ls_R_factor_all 0.0680
_refine_ls_R_factor_gt 0.0321
_refine_ls_shift/su_max 0.000
_refine_ls_shift/su_mean 0.000
_refine_ls_structure_factor_coef Fsqd
_refine_ls_weighting_details 'w=1/[\s^2^(Fo^2^)+(0.0420P)^2^+0.0141P] where P=(Fo^2^+2Fc^2^)/3'
_refine_ls_weighting_scheme calc
_refine_ls_wR_factor_gt 0.0733
_refine_ls_wR_factor_ref 0.0834
_reflns_number_gt 1978
_reflns_number_total 3167
_reflns_threshold_expression 'I > 2\s(I)'
_cod_data_source_file rh3006sup1.cif
_cod_data_source_block 4c
_cod_database_code 2021161
_shelx_space_group_comment
;
The symmetry employed for this shelxl refinement is uniquely defined
by the following loop, which should always be used as a source of
symmetry information in preference to the above space-group names.
They are only intended as comments.
;
_shelx_estimated_absorpt_t_min 0.374
_shelx_estimated_absorpt_t_max 0.538

loop_
_space_group_symop_operation_xyz
'x, y, z'
'-x, -y, -z'

loop_
_atom_site_type_symbol
_atom_site_label
_atom_site_fract_x
_atom_site_fract_y
_atom_site_fract_z
_atom_site_U_iso_or_equiv
_atom_site_adp_type
_atom_site_calc_flag
_atom_site_occupancy
S S1 0.33633(8) 0.55505(8) 0.27314(3) 0.05267(16) Uani d 1
O O1 0.3154(3) 0.4404(2) 0.21135(10) 0.0659(4) Uani d 1
O O2 0.1717(2) 0.6312(2) 0.33930(10) 0.0690(4) Uani d 1
O O3 0.3521(2) 0.7588(2) 0.21914(9) 0.0548(3) Uani d 1
C C1 0.5027(3) 0.7454(3) 0.14598(13) 0.0454(4) Uani d 1
C C2 0.4574(3) 0.7204(3) 0.06445(13) 0.0497(5) Uani d 1
H H2 0.3338 0.7013 0.0575 0.060 Uiso calc 1
C C3 0.5998(3) 0.7242(3) -0.00724(13) 0.0500(5) Uani d 1
H H3 0.5725 0.7064 -0.0632 0.060 Uiso calc 1
C C4 0.7823(3) 0.7540(3) 0.00292(13) 0.0458(4) Uani d 1
C C41 0.9258(3) 0.7648(3) -0.07551(14) 0.0563(5) Uani d 1
H H41 0.8913 0.7446 -0.1296 0.068 Uiso calc 1
O O41 1.0837(3) 0.7976(3) -0.07564(10) 0.0728(4) Uani d 1
C C5 0.8226(3) 0.7788(3) 0.08671(13) 0.0540(5) Uani d 1
H H5 0.9450 0.7995 0.0940 0.065 Uiso calc 1
C C6 0.6847(3) 0.7732(3) 0.15871(13) 0.0548(5) Uani d 1
H H6 0.7130 0.7878 0.2151 0.066 Uiso calc 1
C C1' 0.5890(3) 0.4246(3) 0.32114(12) 0.0459(5) Uani d 1
C C2' 0.6329(3) 0.4946(3) 0.39171(14) 0.0591(5) Uani d 1
H H2' 0.5277 0.6079 0.4147 0.071 Uiso calc 1
C C3' 0.8321(4) 0.3966(4) 0.42789(16) 0.0671(6) Uani d 1
H H3' 0.8631 0.4424 0.4758 0.081 Uiso calc 1
C C4' 0.9841(4) 0.2321(4) 0.39340(16) 0.0594(6) Uani d 1
Br Br4' 1.25989(4) 0.09733(5) 0.44290(2) 0.10291(17) Uani d 1
C C5' 0.9427(4) 0.1613(4) 0.32313(17) 0.0715(6) Uani d 1
H H5' 1.0488 0.0482 0.3004 0.086 Uiso calc 1
C C6' 0.7430(4) 0.2586(3) 0.28651(15) 0.0610(6) Uani d 1
H H6' 0.7126 0.2122 0.2386 0.073 Uiso calc 1

loop_
_atom_site_aniso_label
_atom_site_aniso_U_11
_atom_site_aniso_U_22
_atom_site_aniso_U_33
_atom_site_aniso_U_12
_atom_site_aniso_U_13
_atom_site_aniso_U_23
S1 0.0480(3) 0.0592(3) 0.0510(3) -0.0234(2) 0.0003(2) -0.0064(3)
O1 0.0746(10) 0.0763(10) 0.0612(9) -0.0427(8) -0.0122(7) -0.0097(8)
O2 0.0512(8) 0.0827(11) 0.0670(10) -0.0250(8) 0.0116(8) -0.0111(8)
O3 0.0495(7) 0.0505(8) 0.0568(8) -0.0147(6) 0.0047(6) -0.0080(7)
C1 0.0435(10) 0.0391(10) 0.0479(11) -0.0126(8) -0.0035(9) -0.0019(9)
C2 0.0454(11) 0.0514(12) 0.0541(13) -0.0215(9) -0.0109(9) -0.0025(10)
C3 0.0542(11) 0.0511(12) 0.0472(11) -0.0234(10) -0.0111(9) -0.0033(9)
C4 0.0485(10) 0.0385(10) 0.0492(11) -0.0177(8) -0.0045(9) -0.0020(9)
C41 0.0623(13) 0.0521(13) 0.0557(13) -0.0258(11) -0.0042(10) -0.0038(10)
O41 0.0685(10) 0.0955(12) 0.0683(10) -0.0492(9) 0.0060(8) -0.0120(9)
C5 0.0538(11) 0.0626(13) 0.0550(13) -0.0331(10) -0.0110(10) -0.0029(10)
C6 0.0609(13) 0.0638(14) 0.0468(12) -0.0314(11) -0.0096(10) -0.0060(10)
C1' 0.0481(10) 0.0487(12) 0.0405(11) -0.0207(9) 0.0034(8) -0.0066(9)
C2' 0.0551(12) 0.0656(14) 0.0576(13) -0.0213(11) 0.0034(10) -0.0239(11)
C3' 0.0668(15) 0.0798(17) 0.0615(14) -0.0333(13) -0.0060(12) -0.0170(13)
C4' 0.0540(12) 0.0606(14) 0.0590(13) -0.0246(11) -0.0068(10) 0.0084(11)
Br4' 0.0686(2) 0.0937(3) 0.1298(3) -0.02494(17) -0.03928(17) 0.02523(19)
C5' 0.0672(15) 0.0551(14) 0.0719(16) -0.0071(12) 0.0045(12) -0.0099(12)
C6' 0.0684(14) 0.0541(13) 0.0535(13) -0.0150(12) -0.0039(11) -0.0151(11)

loop_
_atom_type_symbol
_atom_type_description
_atom_type_scat_dispersion_real
_atom_type_scat_dispersion_imag
_atom_type_scat_source
C C 0.0033 0.0016 'International Tables Vol C Tables 4.2.6.8 and 6.1.1.4'
H H 0.0000 0.0000 'International Tables Vol C Tables 4.2.6.8 and 6.1.1.4'
O O 0.0106 0.0060 'International Tables Vol C Tables 4.2.6.8 and 6.1.1.4'
S S 0.1246 0.1234 'International Tables Vol C Tables 4.2.6.8 and 6.1.1.4'
Br Br -0.2901 2.4595 'International Tables Vol C Tables 4.2.6.8 and 6.1.1.4'

loop_
_geom_angle_atom_site_label_1
_geom_angle_atom_site_label_2
_geom_angle_atom_site_label_3
_geom_angle_site_symmetry_3
_geom_angle
_geom_angle_publ_flag
O1 S1 O2 . 120.66(9) y
O1 S1 O3 . 109.03(8) y
O2 S1 O3 . 102.66(8) y
O1 S1 C1' . 109.48(10) y
O2 S1 C1' . 110.81(9) y
O3 S1 C1' . 102.44(8) y
C1 O3 S1 . 119.82(11) y
C2 C1 C6 . 122.43(18) ?
C2 C1 O3 . 119.73(16) ?
C6 C1 O3 . 117.67(17) ?
C1 C2 C3 . 118.22(17) ?
C1 C2 H2 . 120.9 ?
C3 C2 H2 . 120.9 ?
C4 C3 C2 . 120.86(17) ?
C4 C3 H3 . 119.6 ?
C2 C3 H3 . 119.6 ?
C3 C4 C5 . 119.18(17) ?
C3 C4 C41 . 119.36(18) ?
C5 C4 C41 . 121.43(17) ?
O41 C41 C4 . 125.4(2) ?
O41 C41 H41 . 117.3 y
C4 C41 H41 . 117.3 ?
C6 C5 C4 . 120.79(17) ?
C6 C5 H5 . 119.6 ?
C4 C5 H5 . 119.6 ?
C5 C6 C1 . 118.51(18) ?
C5 C6 H6 . 120.7 ?
C1 C6 H6 . 120.7 ?
C6' C1' C2' . 120.7(2) ?
C6' C1' S1 . 119.99(16) ?
C2' C1' S1 . 119.30(15) ?
C3' C2' C1' . 119.6(2) ?
C3' C2' H2' . 120.2 ?
C1' C2' H2' . 120.2 ?
C4' C3' C2' . 119.6(2) ?
C4' C3' H3' . 120.2 ?
C2' C3' H3' . 120.2 ?
C3' C4' C5' . 121.4(2) ?
C3' C4' Br4' . 119.64(19) ?
C5' C4' Br4' . 118.91(18) ?
C4' Br4' Br4' 2_856 171.27(8) ?
C4' C5' C6' . 119.3(2) ?
C4' C5' H5' . 120.3 ?
C6' C5' H5' . 120.3 ?
C1' C6' C5' . 119.4(2) ?
C1' C6' H6' . 120.3 ?
C5' C6' H6' . 120.3 ?

loop_
_geom_bond_atom_site_label_1
_geom_bond_atom_site_label_2
_geom_bond_site_symmetry_2
_geom_bond_distance
_geom_bond_publ_flag
S1 O1 . 1.4156(15) y
S1 O2 . 1.4130(15) y
S1 O3 . 1.6024(14) y
S1 C1' . 1.749(2) y
O3 C1 . 1.412(2) y
C1 C2 . 1.367(3) ?
C1 C6 . 1.378(3) ?
C2 C3 . 1.379(3) ?
C2 H2 . 0.9300 ?
C3 C4 . 1.380(2) ?
C3 H3 . 0.9300 ?
C4 C5 . 1.387(3) ?
C4 C41 . 1.466(3) y
C41 O41 . 1.198(2) y
C41 H41 . 0.9300 ?
C5 C6 . 1.365(3) ?
C5 H5 . 0.9300 ?
C6 H6 . 0.9300 ?
C1' C6' . 1.369(3) ?
C1' C2' . 1.374(3) ?
C2' C3' . 1.367(3) ?
C2' H2' . 0.9300 ?
C3' C4' . 1.356(3) ?
C3' H3' . 0.9300 ?
C4' C5' . 1.367(3) ?
C4' Br4' . 1.888(2) y
Br4' Br4' 2_856 3.4974(5) ?
C5' C6' . 1.372(3) ?
C5' H5' . 0.9300 ?
C6' H6' . 0.9300 ?

loop_
_geom_hbond_atom_site_label_D
_geom_hbond_atom_site_label_H
_geom_hbond_atom_site_label_A
_geom_hbond_site_symmetry_A
_geom_hbond_distance_DH
_geom_hbond_distance_HA
_geom_hbond_distance_DA
_geom_hbond_angle_DHA
C2 H2 O41 1_455 0.93 2.60 3.303(2) 133.2
C5' H5' O3 1_645 0.93 2.63 3.556(3) 173.2
C3 H3 O1 2_665 0.93 2.56 3.418(2) 153.4
C6' H6' O41 2_765 0.93 2.69 3.316(3) 125.1

loop_
_geom_torsion_atom_site_label_1
_geom_torsion_atom_site_label_2
_geom_torsion_atom_site_label_3
_geom_torsion_atom_site_label_4
_geom_torsion
O1 S1 O3 C1 -50.95(15)
O2 S1 O3 C1 179.97(13)
C1' S1 O3 C1 64.98(15)
S1 O3 C1 C2 78.78(19)
S1 O3 C1 C6 -105.78(18)
C6 C1 C2 C3 -0.3(3)
O3 C1 C2 C3 174.94(17)
C1 C2 C3 C4 -0.5(3)
C2 C3 C4 C5 0.5(3)
C2 C3 C4 C41 -177.70(18)
C3 C4 C41 O41 177.1(2)
C5 C4 C41 O41 -1.1(3)
C3 C4 C5 C6 0.3(3)
C41 C4 C5 C6 178.41(19)
C4 C5 C6 C1 -1.0(3)
C2 C1 C6 C5 1.0(3)
O3 C1 C6 C5 -174.31(17)
O1 S1 C1' C6' 10.64(19)
O2 S1 C1' C6' 146.14(16)
O3 S1 C1' C6' -104.96(17)
O1 S1 C1' C2' -171.44(15)
O2 S1 C1' C2' -35.95(18)
O3 S1 C1' C2' 72.95(17)
C6' C1' C2' C3' -0.3(3)
S1 C1' C2' C3' -178.23(17)
C1' C2' C3' C4' 0.3(3)
C2' C3' C4' C5' -0.2(4)
C2' C3' C4' Br4' 179.70(16)
C3' C4' C5' C6' 0.1(4)
Br4' C4' C5' C6' -179.79(17)
C2' C1' C6' C5' 0.2(3)
S1 C1' C6' C5' 178.13(17)
C4' C5' C6' C1' -0.1(3)

_cod_database_fobs_code 2021161
